data_7001813
loop_
_publ_author_name
'Andrews, Philip C.'
'Deacon, Glen B.'
'Ferrero, Richard L.'
'Junk, Peter C.'
'Karrar, Abdulgader'
'Kumar, Ish'
'MacLellan, Jonathan G.'

_publ_section_title
;
 Bismuth(iii) 5-sulfosalicylate complexes: structure, solubility and
 activity against Helicobacter pylori
;
_journal_issue 32
_journal_name_full 'Dalton Transactions'
_journal_page_first 6377
_journal_page_last 6384
_journal_paper_doi 10.1039/b900774a
_journal_year 2009
_chemical_formula_moiety 'C15 H15 Bi O7 S'
_chemical_formula_sum 'C15 H15 Bi O7 S'
_chemical_formula_weight 548.31
_chemical_name_systematic
;
?
;
_space_group_IT_number 14
_symmetry_cell_setting monoclinic
_symmetry_space_group_name_Hall '-P 2ybc'
_symmetry_space_group_name_H-M 'P 1 21/c 1'
_atom_sites_solution_hydrogens geom
_atom_sites_solution_primary direct
_atom_sites_solution_secondary difmap
_audit_creation_method SHELXL-97
_cell_angle_alpha 90.00
_cell_angle_beta 90.179(2)
_cell_angle_gamma 90.00
_cell_formula_units_Z 4
_cell_length_a 7.8439(2)
_cell_length_b 11.1140(4)
_cell_length_c 19.2058(6)
_cell_measurement_reflns_used 20721
_cell_measurement_temperature 123(2)
_cell_measurement_theta_max 30.51
_cell_measurement_theta_min 0.41
_cell_volume 1674.30(9)
_computing_cell_refinement 'DENZO-SMN (Otwinoski & Minor, 1997)'
_computing_data_collection 'Nonius Collect'
_computing_data_reduction 'DENZO-SMN (Otwinoski & Minor, 1997)'
_computing_molecular_graphics 'X-Seed / POV-Ray'
_computing_publication_material 'CIFTAB (Sheldrick, 1997)'
_computing_structure_refinement 'SHELXL-97 (Sheldrick, 1997)'
_computing_structure_solution 'SHELXS-97 (Sheldrick, 1997)'
_diffrn_ambient_temperature 123(2)
_diffrn_measured_fraction_theta_full 0.981
_diffrn_measured_fraction_theta_max 0.981
_diffrn_measurement_device_type 'Nonius Kappa CCD'
_diffrn_measurement_method 'phi and omega scans'
_diffrn_radiation_monochromator graphite
_diffrn_radiation_source 'fine-focus sealed tube'
_diffrn_radiation_type MoK\a
_diffrn_radiation_wavelength 0.71073
_diffrn_reflns_av_R_equivalents 0.0762
_diffrn_reflns_av_sigmaI/netI 0.0530
_diffrn_reflns_limit_h_max 9
_diffrn_reflns_limit_h_min -9
_diffrn_reflns_limit_k_max 13
_diffrn_reflns_limit_k_min -13
_diffrn_reflns_limit_l_max 23
_diffrn_reflns_limit_l_min -23
_diffrn_reflns_number 14807
_diffrn_reflns_theta_full 26.00
_diffrn_reflns_theta_max 26.00
_diffrn_reflns_theta_min 2.12
_diffrn_standards_number 0
_exptl_absorpt_coefficient_mu 10.689
_exptl_absorpt_correction_T_max 0.2491
_exptl_absorpt_correction_T_min 0.1274
_exptl_absorpt_correction_type multi-scan
_exptl_absorpt_process_details 'SORTAV (Blessing, 1997)'
_exptl_crystal_colour colourless
_exptl_crystal_density_diffrn 2.175
_exptl_crystal_density_method 'not measured'
_exptl_crystal_description prismatic
_exptl_crystal_F_000 1040
_exptl_crystal_size_max 0.21
_exptl_crystal_size_mid 0.18
_exptl_crystal_size_min 0.13
_refine_diff_density_max 4.289
_refine_diff_density_min -2.363
_refine_diff_density_rms 0.239
_refine_ls_extinction_method none
_refine_ls_goodness_of_fit_ref 1.038
_refine_ls_hydrogen_treatment constr
_refine_ls_matrix_type full
_refine_ls_number_parameters 281
_refine_ls_number_reflns 3234
_refine_ls_number_restraints 106
_refine_ls_restrained_S_all 1.028
_refine_ls_R_factor_all 0.0680
_refine_ls_R_factor_gt 0.0479
_refine_ls_shift/su_max 0.000
_refine_ls_shift/su_mean 0.000
_refine_ls_structure_factor_coef Fsqd
_refine_ls_weighting_details 'calc w=1/[\s^2^(Fo^2^)+(0.0767P)^2^+4.3034P] where P=(Fo^2^+2Fc^2^)/3'
_refine_ls_weighting_scheme calc
_refine_ls_wR_factor_gt 0.1132
_refine_ls_wR_factor_ref 0.1248
_reflns_number_gt 2529
_reflns_number_total 3234
_reflns_threshold_expression >2sigma(I)
_cod_data_source_file b900774a.txt
_cod_data_source_block j104abs
_cod_original_sg_symbol_H-M 'P 21/c'
_cod_database_code 7001813

loop_
_symmetry_equiv_pos_as_xyz
'x, y, z'
'-x, y+1/2, -z+1/2'
'-x, -y, -z'
'x, -y-1/2, z-1/2'

loop_
_atom_site_label
_atom_site_type_symbol
_atom_site_fract_x
_atom_site_fract_y
_atom_site_fract_z
_atom_site_U_iso_or_equiv
_atom_site_adp_type
_atom_site_occupancy
_atom_site_symmetry_multiplicity
_atom_site_calc_flag
_atom_site_refinement_flags
_atom_site_disorder_assembly
_atom_site_disorder_group
Bi1 Bi 0.22261(5) 0.32518(3) 0.436605(16) 0.02779(16) Uani 1 1 d . . .
S1 S 0.1968(3) -0.37031(18) 0.48535(10) 0.0195(4) Uani 1 1 d D . .
O1 O 0.0332(12) -0.3100(9) 0.5037(7) 0.015(2) Uani 0.50 1 d PDU . 2
C1 C 0.3234(10) -0.2532(7) 0.4510(4) 0.0194(18) Uani 1 1 d . . .
O2 O 0.3321(14) -0.4456(11) 0.5184(7) 0.018(3) Uani 0.50 1 d PDU . 1
C2 C 0.2712(10) -0.1335(7) 0.4562(4) 0.0171(17) Uani 1 1 d . . .
H2 H 0.1660 -0.1136 0.4777 0.020 Uiso 1 1 calc R . .
O3 O 0.1370(9) -0.4441(6) 0.4292(3) 0.0383(17) Uani 1 1 d . . .
C3 C 0.3758(11) -0.0438(7) 0.4295(4) 0.0195(18) Uani 1 1 d . . .
O4 O 0.1754(8) 0.1132(5) 0.4570(3) 0.0269(14) Uani 1 1 d . . .
C4 C 0.5322(12) -0.0739(9) 0.3989(5) 0.031(2) Uani 1 1 d . . .
O5 O 0.4168(8) 0.1650(5) 0.4073(3) 0.0278(15) Uani 1 1 d . . .
C5 C 0.5791(13) -0.1934(9) 0.3929(6) 0.034(2) Uani 1 1 d . . .
H5 H 0.6835 -0.2137 0.3709 0.041 Uiso 1 1 calc R . .
O6 O 0.6405(9) 0.0095(6) 0.3731(4) 0.046(2) Uani 1 1 d . . .
H6 H 0.5999 0.0785 0.3795 0.055 Uiso 1 1 calc R . .
C6 C 0.4769(12) -0.2823(8) 0.4182(5) 0.027(2) Uani 1 1 d . . .
H1 H 0.5100 -0.3641 0.4136 0.032 Uiso 1 1 calc R . .
O7 O 0.4609(8) 0.4162(6) 0.3743(3) 0.0342(16) Uani 1 1 d . . .
H7 H 0.5343 0.4430 0.4022 0.041 Uiso 1 1 calc R . .
C7 C 0.3171(12) 0.0838(8) 0.4315(4) 0.025(2) Uani 1 1 d . . .
C8 C 0.0983(11) 0.3037(7) 0.3343(4) 0.0246(17) Uani 1 1 d DU . .
C9 C -0.0312(17) 0.2151(12) 0.3357(8) 0.020(3) Uani 0.50 1 d PDU . 1
H9 H -0.0534 0.1686 0.3762 0.024 Uiso 0.50 1 calc PR . 1
C10 C -0.123(2) 0.2002(13) 0.2752(7) 0.022(3) Uani 0.50 1 d PDU . 1
H10 H -0.2121 0.1422 0.2736 0.026 Uiso 0.50 1 calc PR . 1
C11 C -0.088(2) 0.2690(15) 0.2163(9) 0.023(3) Uani 0.50 1 d PDU . 1
H11 H -0.1522 0.2581 0.1748 0.028 Uiso 0.50 1 calc PR . 1
C12 C 0.043(2) 0.3537(17) 0.2187(10) 0.021(3) Uani 0.50 1 d PDU . 1
H12 H 0.0696 0.3984 0.1780 0.025 Uiso 0.50 1 calc PR . 1
C13 C 0.136(2) 0.3743(16) 0.2795(8) 0.021(3) Uani 0.50 1 d PDU . 1
H13 H 0.2211 0.4350 0.2822 0.025 Uiso 0.50 1 calc PR . 1
C14 C 0.5421(17) 0.3864(12) 0.3085(6) 0.056(3) Uani 1 1 d . . .
H14A H 0.4564 0.3530 0.2758 0.067 Uiso 1 1 calc R . .
H14B H 0.6311 0.3246 0.3162 0.067 Uiso 1 1 calc R . .
C15 C 0.6204(16) 0.4964(11) 0.2779(6) 0.055(3) Uani 1 1 d . . .
H15A H 0.5312 0.5559 0.2682 0.082 Uiso 1 1 calc R . .
H15B H 0.6786 0.4754 0.2345 0.082 Uiso 1 1 calc R . .
H15C H 0.7030 0.5303 0.3109 0.082 Uiso 1 1 calc R . .
O1' O 0.0987(16) -0.3127(10) 0.5399(6) 0.024(3) Uani 0.50 1 d PDU . 1
O2' O 0.2675(17) -0.4310(12) 0.5454(5) 0.020(3) Uani 0.50 1 d PDU . 2
C9A C 0.0590(19) 0.1946(13) 0.3004(8) 0.029(3) Uani 0.50 1 d PDU . 2
H9A H 0.0718 0.1224 0.3263 0.035 Uiso 0.50 1 calc PR . 2
C10A C 0.003(2) 0.1848(14) 0.2316(8) 0.030(3) Uani 0.50 1 d PDU . 2
H10A H -0.0237 0.1084 0.2122 0.036 Uiso 0.50 1 calc PR . 2
C11A C -0.014(3) 0.2884(14) 0.1922(10) 0.029(3) Uani 0.50 1 d PDU . 2
H11A H -0.0520 0.2831 0.1453 0.034 Uiso 0.50 1 calc PR . 2
C12A C 0.023(3) 0.3992(18) 0.2207(10) 0.028(4) Uani 0.50 1 d PDU . 2
H12A H 0.0121 0.4706 0.1938 0.033 Uiso 0.50 1 calc PR . 2
C13A C 0.077(3) 0.4037(15) 0.2898(9) 0.027(4) Uani 0.50 1 d PDU . 2
H13A H 0.1013 0.4809 0.3087 0.033 Uiso 0.50 1 calc PR . 2

loop_
_atom_site_aniso_label
_atom_site_aniso_U_11
_atom_site_aniso_U_22
_atom_site_aniso_U_33
_atom_site_aniso_U_23
_atom_site_aniso_U_13
_atom_site_aniso_U_12
Bi1 0.0536(3) 0.0081(2) 0.0217(2) -0.00055(13) 0.00335(16) -0.00196(15)
S1 0.0292(12) 0.0083(9) 0.0209(10) 0.0003(8) 0.0013(9) 0.0003(8)
O1 0.016(6) 0.010(5) 0.020(6) 0.009(5) 0.004(5) -0.004(4)
C1 0.022(4) 0.007(4) 0.030(5) -0.005(3) -0.006(4) -0.001(3)
O2 0.023(8) 0.018(6) 0.013(7) 0.005(6) -0.002(5) -0.003(5)
C2 0.017(4) 0.017(4) 0.018(4) -0.004(3) -0.002(3) -0.002(3)
O3 0.056(4) 0.028(4) 0.032(4) 0.009(3) -0.014(3) -0.024(3)
C3 0.028(5) 0.008(4) 0.023(4) -0.001(3) 0.002(4) -0.001(3)
O4 0.042(4) 0.006(3) 0.032(3) 0.003(3) 0.005(3) 0.000(3)
C4 0.035(5) 0.025(5) 0.034(5) -0.009(4) 0.010(4) -0.014(4)
O5 0.037(4) 0.016(3) 0.030(3) 0.004(3) 0.000(3) -0.010(3)
C5 0.029(5) 0.030(5) 0.044(6) -0.014(5) 0.013(5) -0.004(4)
O6 0.048(4) 0.025(4) 0.065(5) -0.013(4) 0.026(4) -0.017(3)
C6 0.030(5) 0.015(4) 0.034(5) -0.005(4) 0.003(4) -0.001(4)
O7 0.046(4) 0.024(3) 0.032(4) 0.007(3) -0.018(3) -0.016(3)
C7 0.043(6) 0.015(4) 0.017(4) 0.001(3) -0.005(4) -0.004(4)
C8 0.027(4) 0.017(4) 0.029(4) -0.007(3) -0.001(3) -0.002(3)
C9 0.026(6) 0.014(6) 0.020(6) -0.002(5) -0.003(5) -0.006(5)
C10 0.023(6) 0.017(6) 0.025(6) -0.002(5) -0.003(6) -0.007(5)
C11 0.026(7) 0.016(6) 0.028(7) -0.002(6) 0.004(6) -0.006(6)
C12 0.028(7) 0.010(7) 0.023(7) -0.002(6) 0.005(6) -0.003(6)
C13 0.025(7) 0.017(6) 0.021(6) -0.005(6) 0.015(6) -0.003(6)
C14 0.076(9) 0.056(8) 0.036(6) -0.009(6) -0.005(6) -0.022(7)
C15 0.055(8) 0.050(8) 0.060(8) 0.008(6) 0.014(6) 0.000(6)
O1' 0.028(7) 0.018(5) 0.028(7) 0.000(6) 0.012(5) -0.002(5)
O2' 0.031(8) 0.015(5) 0.016(7) 0.004(5) 0.003(5) -0.002(5)
C9A 0.040(7) 0.011(6) 0.037(7) 0.002(6) -0.008(6) 0.002(6)
C10A 0.044(7) 0.012(6) 0.035(7) -0.001(6) -0.011(6) 0.000(6)
C11A 0.042(8) 0.016(7) 0.027(7) -0.002(6) -0.014(7) -0.002(6)
C12A 0.041(8) 0.020(7) 0.023(7) -0.009(7) -0.008(6) -0.002(7)
C13A 0.037(7) 0.018(7) 0.027(7) -0.012(6) -0.001(6) -0.004(6)

loop_
_atom_type_symbol
_atom_type_description
_atom_type_scat_dispersion_real
_atom_type_scat_dispersion_imag
_atom_type_scat_source
C C 0.0033 0.0016 'International Tables Vol C Tables 4.2.6.8 and 6.1.1.4'
H H 0.0000 0.0000 'International Tables Vol C Tables 4.2.6.8 and 6.1.1.4'
O O 0.0106 0.0060 'International Tables Vol C Tables 4.2.6.8 and 6.1.1.4'
S S 0.1246 0.1234 'International Tables Vol C Tables 4.2.6.8 and 6.1.1.4'
Bi Bi -4.1077 10.2566 'International Tables Vol C Tables 4.2.6.8 and 6.1.1.4'

loop_
_geom_angle_atom_site_label_1
_geom_angle_atom_site_label_2
_geom_angle_atom_site_label_3
_geom_angle
_geom_angle_site_symmetry_1
_geom_angle_site_symmetry_3
_geom_angle_publ_flag
C8 Bi1 O1 93.0(4) . 3_556 ?
C8 Bi1 O5 89.4(3) . . ?
O1 Bi1 O5 127.6(3) 3_556 . ?
C8 Bi1 O4 88.4(2) . . ?
O1 Bi1 O4 73.5(3) 3_556 . ?
O5 Bi1 O4 54.2(2) . . ?
C8 Bi1 O7 86.8(3) . . ?
O1 Bi1 O7 159.5(3) 3_556 . ?
O5 Bi1 O7 72.9(2) . . ?
O4 Bi1 O7 126.9(2) . . ?
C8 Bi1 O1' 73.7(4) . 3_556 ?
O1 Bi1 O1' 19.5(3) 3_556 3_556 ?
O5 Bi1 O1' 128.5(3) . 3_556 ?
O4 Bi1 O1' 76.6(3) . 3_556 ?
O7 Bi1 O1' 149.6(3) . 3_556 ?
C8 Bi1 O3 86.9(2) . 1_565 ?
O1 Bi1 O3 83.0(3) 3_556 1_565 ?
O5 Bi1 O3 149.4(2) . 1_565 ?
O4 Bi1 O3 155.7(2) . 1_565 ?
O7 Bi1 O3 76.6(2) . 1_565 ?
O1' Bi1 O3 79.2(3) 3_556 1_565 ?
C8 Bi1 C7 88.9(3) . . ?
O1 Bi1 C7 100.3(3) 3_556 . ?
O5 Bi1 C7 27.4(2) . . ?
O4 Bi1 C7 26.8(2) . . ?
O7 Bi1 C7 100.2(3) . . ?
O1' Bi1 C7 102.5(3) 3_556 . ?
O3 Bi1 C7 174.9(2) 1_565 . ?
O3 S1 O2' 117.2(6) . . ?
O3 S1 O1' 128.5(7) . . ?
O2' S1 O1' 80.4(8) . . ?
O3 S1 O1 98.9(6) . . ?
O2' S1 O1 110.5(7) . . ?
O1' S1 O1 34.1(6) . . ?
O3 S1 O2 103.3(6) . . ?
O2' S1 O2 29.3(5) . . ?
O1' S1 O2 108.6(8) . . ?
O1 S1 O2 139.8(7) . . ?
O3 S1 C1 108.9(4) . . ?
O2' S1 C1 115.3(6) . . ?
O1' S1 C1 104.2(6) . . ?
O1 S1 C1 104.0(5) . . ?
O2 S1 C1 99.9(6) . . ?
S1 O1 Bi1 146.1(6) . 3_556 ?
C2 C1 C6 120.4(8) . . ?
C2 C1 S1 120.7(6) . . ?
C6 C1 S1 119.0(6) . . ?
C3 C2 C1 118.9(7) . . ?
C3 C2 H2 120.5 . . ?
C1 C2 H2 120.5 . . ?
S1 O3 Bi1 115.5(4) . 1_545 ?
C2 C3 C4 120.1(8) . . ?
C2 C3 C7 119.4(8) . . ?
C4 C3 C7 120.5(8) . . ?
C7 O4 Bi1 93.1(5) . . ?
O6 C4 C5 117.4(8) . . ?
O6 C4 C3 122.7(9) . . ?
C5 C4 C3 119.9(8) . . ?
C7 O5 Bi1 92.8(6) . . ?
C6 C5 C4 120.6(9) . . ?
C6 C5 H5 119.7 . . ?
C4 C5 H5 119.7 . . ?
C4 O6 H6 109.5 . . ?
C5 C6 C1 120.1(8) . . ?
C5 C6 H1 119.9 . . ?
C1 C6 H1 119.9 . . ?
C14 O7 Bi1 132.0(6) . . ?
C14 O7 H7 109.5 . . ?
Bi1 O7 H7 111.0 . . ?
O4 C7 O5 120.0(8) . . ?
O4 C7 C3 121.9(8) . . ?
O5 C7 C3 118.1(8) . . ?
O4 C7 Bi1 60.1(4) . . ?
O5 C7 Bi1 59.9(5) . . ?
C3 C7 Bi1 177.4(6) . . ?
C13 C8 C9A 100.9(11) . . ?
C13 C8 C13A 25.0(9) . . ?
C9A C8 C13A 111.9(12) . . ?
C13 C8 C9 125.5(12) . . ?
C9A C8 C9 41.8(8) . . ?
C13A C8 C9 118.4(11) . . ?
C13 C8 Bi1 122.4(9) . . ?
C9A C8 Bi1 126.9(8) . . ?
C13A C8 Bi1 120.4(9) . . ?
C9 C8 Bi1 111.9(8) . . ?
C10 C9 C8 116.2(13) . . ?
C10 C9 H9 121.9 . . ?
C8 C9 H9 121.9 . . ?
C9 C10 C11 121.0(15) . . ?
C9 C10 H10 119.5 . . ?
C11 C10 H10 119.5 . . ?
C12 C11 C10 119.5(16) . . ?
C12 C11 H11 120.3 . . ?
C10 C11 H11 120.3 . . ?
C13 C12 C11 121.5(17) . . ?
C13 C12 H12 119.3 . . ?
C11 C12 H12 119.3 . . ?
C8 C13 C12 116.3(16) . . ?
C8 C13 H13 121.8 . . ?
C12 C13 H13 121.8 . . ?
O7 C14 C15 109.7(10) . . ?
O7 C14 H14A 109.7 . . ?
C15 C14 H14A 109.7 . . ?
O7 C14 H14B 109.7 . . ?
C15 C14 H14B 109.7 . . ?
H14A C14 H14B 108.2 . . ?
C14 C15 H15A 109.5 . . ?
C14 C15 H15B 109.5 . . ?
H15A C15 H15B 109.5 . . ?
C14 C15 H15C 109.5 . . ?
H15A C15 H15C 109.5 . . ?
H15B C15 H15C 109.5 . . ?
S1 O1' Bi1 128.8(8) . 3_556 ?
C10A C9A C8 124.9(14) . . ?
C10A C9A H9A 117.5 . . ?
C8 C9A H9A 117.5 . . ?
C11A C10A C9A 118.8(16) . . ?
C11A C10A H10A 120.6 . . ?
C9A C10A H10A 120.6 . . ?
C12A C11A C10A 120.5(17) . . ?
C12A C11A H11A 119.8 . . ?
C10A C11A H11A 119.8 . . ?
C11A C12A C13A 118.2(19) . . ?
C11A C12A H12A 120.9 . . ?
C13A C12A H12A 120.9 . . ?
C12A C13A C8 125.7(16) . . ?
C12A C13A H13A 117.2 . . ?
C8 C13A H13A 117.2 . . ?

loop_
_geom_bond_atom_site_label_1
_geom_bond_atom_site_label_2
_geom_bond_distance
_geom_bond_site_symmetry_2
_geom_bond_publ_flag
Bi1 C8 2.204(9) . ?
Bi1 O1 2.320(9) 3_556 ?
Bi1 O5 2.411(6) . ?
Bi1 O4 2.417(6) . ?
Bi1 O7 2.441(6) . ?
Bi1 O1' 2.566(12) 3_556 ?
Bi1 O3 2.654(7) 1_565 ?
Bi1 C7 2.785(9) . ?
S1 O3 1.432(7) . ?
S1 O2' 1.445(8) . ?
S1 O1' 1.450(8) . ?
S1 O1 1.491(8) . ?
S1 O2 1.492(8) . ?
S1 C1 1.766(9) . ?
O1 Bi1 2.320(9) 3_556 ?
C1 C2 1.396(11) . ?
C1 C6 1.398(12) . ?
C2 C3 1.390(11) . ?
C2 H2 0.9500 . ?
O3 Bi1 2.654(7) 1_545 ?
C3 C4 1.402(12) . ?
C3 C7 1.492(11) . ?
O4 C7 1.259(12) . ?
C4 O6 1.353(11) . ?
C4 C5 1.382(13) . ?
O5 C7 1.281(10) . ?
C5 C6 1.363(13) . ?
C5 H5 0.9500 . ?
O6 H6 0.8400 . ?
C6 H1 0.9500 . ?
O7 C14 1.456(13) . ?
O7 H7 0.8400 . ?
C8 C13 1.346(15) . ?
C8 C9A 1.410(14) . ?
C8 C13A 1.411(15) . ?
C8 C9 1.415(13) . ?
C9 C10 1.376(15) . ?
C9 H9 0.9500 . ?
C10 C11 1.395(16) . ?
C10 H10 0.9500 . ?
C11 C12 1.394(17) . ?
C11 H11 0.9500 . ?
C12 C13 1.393(16) . ?
C12 H12 0.9500 . ?
C13 H13 0.9500 . ?
C14 C15 1.490(16) . ?
C14 H14A 0.9900 . ?
C14 H14B 0.9900 . ?
C15 H15A 0.9800 . ?
C15 H15B 0.9800 . ?
C15 H15C 0.9800 . ?
O1' Bi1 2.566(12) 3_556 ?
C9A C10A 1.396(16) . ?
C9A H9A 0.9500 . ?
C10A C11A 1.383(16) . ?
C10A H10A 0.9500 . ?
C11A C12A 1.378(16) . ?
C11A H11A 0.9500 . ?
C12A C13A 1.393(16) . ?
C12A H12A 0.9500 . ?
C13A H13A 0.9500 . ?

loop_
_geom_hbond_atom_site_label_D
_geom_hbond_atom_site_label_H
_geom_hbond_atom_site_label_A
_geom_hbond_distance_DH
_geom_hbond_distance_HA
_geom_hbond_distance_DA
_geom_hbond_angle_DHA
_geom_hbond_site_symmetry_A
O6 H6 O5 0.84 1.81 2.550(10) 146.1 .
O7 H7 O2 0.84 1.85 2.640(13) 156.6 3_656
O7 H7 O2' 0.84 1.85 2.632(13) 153.3 3_656
